data_1514983
loop_
_publ_author_name
'Dahl, Eric W.'
'Baddour, Frederick G.'
'Fiedler, Stephanie R.'
'Hoffert, Wesley A.'
'Shores, Matthew P.'
'Yee, Gordon T.'
'Djukic, Jean-Pierre'
'Bacon, Jeffrey W.'
'Rheingold, Arnold L.'
'Doerrer, Linda H.'

_publ_section_title
;
 Antiferromagnetic coupling across a tetrametallic unit through
 noncovalent interactions
;
_journal_issue 2
_journal_name_full 'Chemical Science'
_journal_page_first 602
_journal_paper_doi 10.1039/c1sc00608h
_journal_volume 3
_journal_year 2012
_chemical_formula_moiety 'C28 H21 Ni O5 Pt S4, C4.35 H8.70 O1.09'
_chemical_formula_sum 'C32.35 H29.7 Ni O6.09 Pt S4'
_chemical_formula_weight 897.95
_chemical_name_systematic
;
?
;
_space_group_IT_number 120
_symmetry_cell_setting tetragonal
_symmetry_space_group_name_Hall 'I -4 -2c'
_symmetry_space_group_name_H-M 'I -4 c 2'
_atom_sites_solution_hydrogens geom
_atom_sites_solution_primary direct
_atom_sites_solution_secondary difmap
_audit_creation_method SHELXL-97
_audit_update_record
;
2011-03-10 # Formatted by publCIF
;
_cell_angle_alpha 90.00
_cell_angle_beta 90.00
_cell_angle_gamma 90.00
_cell_formula_units_Z 8
_cell_length_a 19.0697(15)
_cell_length_b 19.0697(15)
_cell_length_c 22.6005(19)
_cell_measurement_reflns_used 9689
_cell_measurement_temperature 293(2)
_cell_measurement_theta_max 132.080
_cell_measurement_theta_min 6.064
_cell_volume 8218.7(11)
_computing_cell_refinement 'SAINT (Bruker, 2006)'
_computing_data_collection 'APEX2 (Bruker, 2006)'
_computing_data_reduction 'SAINT (Bruker, 2006)'
_computing_molecular_graphics 'OLEX2 (Dolmanov et al., 2009)'
_computing_structure_refinement 'SHELXL-97 (Sheldrick, 1997)'
_computing_structure_solution 'SHELXS-97 (Sheldrick, 1990)'
_diffrn_ambient_temperature 293(2)
_diffrn_measured_fraction_theta_full 0.987
_diffrn_measured_fraction_theta_max 0.987
_diffrn_measurement_device_type 'Bruker Proteum-R'
_diffrn_measurement_method '\w & \f scans'
_diffrn_radiation_monochromator graphite
_diffrn_radiation_source 'rotating anode'
_diffrn_radiation_type CuK\a
_diffrn_radiation_wavelength 1.54178
_diffrn_reflns_av_R_equivalents 0.0459
_diffrn_reflns_av_sigmaI/netI 0.0123
_diffrn_reflns_limit_h_max 21
_diffrn_reflns_limit_h_min -22
_diffrn_reflns_limit_k_max 22
_diffrn_reflns_limit_k_min -22
_diffrn_reflns_limit_l_max 26
_diffrn_reflns_limit_l_min -25
_diffrn_reflns_number 101221
_diffrn_reflns_theta_full 66.49
_diffrn_reflns_theta_max 66.49
_diffrn_reflns_theta_min 5.54
_diffrn_standards_decay_% 0
_diffrn_standards_interval_count 0
_diffrn_standards_interval_time 0
_diffrn_standards_number 0
_exptl_absorpt_coefficient_mu 9.052
_exptl_absorpt_correction_T_max 1.0000
_exptl_absorpt_correction_T_min 0.5953
_exptl_absorpt_correction_type numerical
_exptl_absorpt_process_details 'SADABS (Sheldrick, 1996)'
_exptl_crystal_colour 'light green'
_exptl_crystal_density_diffrn 1.451
_exptl_crystal_density_method 'not measured'
_exptl_crystal_description block
_exptl_crystal_F_000 3540
_exptl_crystal_size_max 0.224
_exptl_crystal_size_mid 0.194
_exptl_crystal_size_min 0.184
_refine_diff_density_max 1.098
_refine_diff_density_min -0.907
_refine_diff_density_rms 0.152
_refine_ls_abs_structure_details 'Flack H D (1983), Acta Cryst. A39, 876-881'
_refine_ls_abs_structure_Flack -0.050(13)
_refine_ls_extinction_coef 0.00057(3)
_refine_ls_extinction_expression Fc^*^=kFc[1+0.001xFc^2^\l^3^/sin(2\q)]^-1/4^
_refine_ls_extinction_method SHELXL
_refine_ls_goodness_of_fit_ref 1.131
_refine_ls_hydrogen_treatment constr
_refine_ls_matrix_type full
_refine_ls_number_parameters 211
_refine_ls_number_reflns 3586
_refine_ls_number_restraints 578
_refine_ls_restrained_S_all 1.067
_refine_ls_R_factor_all 0.0334
_refine_ls_R_factor_gt 0.0330
_refine_ls_shift/su_max 0.008
_refine_ls_shift/su_mean 0.000
_refine_ls_structure_factor_coef Fsqd
_refine_ls_weighting_details 'calc w=1/[\s^2^(Fo^2^)+(0.0742P)^2^+17.0623P] where P=(Fo^2^+2Fc^2^)/3'
_refine_ls_weighting_scheme calc
_refine_ls_wR_factor_gt 0.1064
_refine_ls_wR_factor_ref 0.1073
_reflns_number_gt 3536
_reflns_number_total 3586
_reflns_threshold_expression >2sigma(I)
_cod_data_source_file c1sc00608h.txt
_cod_data_source_block dahl1a_Compound_3
_cod_original_cell_volume 8218.8(11)
_cod_original_formula_sum 'C32.35 H29.70 Ni O6.09 Pt S4'
_cod_database_code 1514983

loop_
_symmetry_equiv_pos_as_xyz
'x, y, z'
'y, -x, -z'
'-x, -y, z'
'-y, x, -z'
'-x, y, z+1/2'
'y, x, -z+1/2'
'x, -y, z+1/2'
'-y, -x, -z+1/2'
'x+1/2, y+1/2, z+1/2'
'y+1/2, -x+1/2, -z+1/2'
'-x+1/2, -y+1/2, z+1/2'
'-y+1/2, x+1/2, -z+1/2'
'-x+1/2, y+1/2, z+1'
'y+1/2, x+1/2, -z+1'
'x+1/2, -y+1/2, z+1'
'-y+1/2, -x+1/2, -z+1'

loop_
_atom_site_label
_atom_site_type_symbol
_atom_site_fract_x
_atom_site_fract_y
_atom_site_fract_z
_atom_site_U_iso_or_equiv
_atom_site_adp_type
_atom_site_occupancy
_atom_site_symmetry_multiplicity
_atom_site_calc_flag
_atom_site_refinement_flags
_atom_site_disorder_assembly
_atom_site_disorder_group
Pt1 Pt 0.442868(8) 0.057132(8) 0.5000 0.03897(16) Uani 1 2 d SU . .
Ni1 Ni 0.34776(3) 0.15224(3) 0.5000 0.0399(2) Uani 1 2 d SU A .
S1 S 0.47969(15) 0.09343(16) 0.59294(10) 0.0524(6) Uani 0.782(6) 1 d PU A 1
S1A S 0.4559(5) 0.0710(6) 0.6002(5) 0.0524(6) Uani 0.218(6) 1 d PU A 2
S2 S 0.52013(11) 0.13662(11) 0.45622(15) 0.0504(6) Uani 0.782(6) 1 d PU A 1
S2A S 0.5270(5) 0.1444(4) 0.4843(5) 0.0504(6) Uani 0.218(6) 1 d PU A 2
O1 O 0.3604(4) 0.1640(4) 0.5898(3) 0.055(2) Uani 0.782(6) 1 d PU A 1
O1A O 0.3825(15) 0.1855(17) 0.5835(13) 0.055(2) Uani 0.218(6) 1 d PU A 2
O2 O 0.4202(5) 0.2263(4) 0.4879(3) 0.058(2) Uani 0.782(6) 1 d PU A 1
O2A O 0.419(2) 0.2190(18) 0.4639(14) 0.058(2) Uani 0.218(6) 1 d PU A 2
O3 O 0.27192(15) 0.22808(15) 0.5000 0.0538(10) Uani 1 2 d SU . .
H3 H 0.2416 0.2181 0.4757 0.081 Uiso 0.50 1 calc PR A .
C1 C 0.4145(3) 0.1456(3) 0.6188(2) 0.0451(11) Uani 1 1 d DU . .
C2A C 0.4219(17) 0.1784(19) 0.6769(10) 0.0595(18) Uani 0.218(6) 1 d PGU A 1
C3A C 0.3643(16) 0.2157(18) 0.6975(11) 0.087(3) Uani 0.218(6) 1 d PGDU A 1
H3A H 0.3303 0.2314 0.6711 0.104 Uiso 0.218(6) 1 calc PR A 1
C4A C 0.3574(18) 0.229(2) 0.7576(12) 0.119(4) Uani 0.218(6) 1 d PGU A 1
H4A H 0.3188 0.2544 0.7715 0.142 Uiso 0.218(6) 1 calc PR A 1
C5A C 0.408(2) 0.206(2) 0.7971(9) 0.126(5) Uani 0.218(6) 1 d PGU A 1
H5A H 0.4035 0.2151 0.8373 0.152 Uiso 0.218(6) 1 calc PR A 1
C6A C 0.4657(19) 0.169(2) 0.7764(12) 0.115(3) Uani 0.218(6) 1 d PGU A 1
H6A H 0.4997 0.1528 0.8028 0.137 Uiso 0.218(6) 1 calc PR A 1
C7A C 0.4726(16) 0.155(2) 0.7163(13) 0.077(3) Uani 0.218(6) 1 d PGDU A 1
H7A H 0.5112 0.1299 0.7025 0.092 Uiso 0.218(6) 1 calc PR A 1
C2B C 0.4209(5) 0.1679(4) 0.6822(3) 0.0595(18) Uani 0.782(6) 1 d PGU A 2
C3B C 0.3930(5) 0.2327(4) 0.6977(3) 0.087(3) Uani 0.782(6) 1 d PGDU A 2
H3B H 0.3660 0.2577 0.6707 0.104 Uiso 0.782(6) 1 calc PR A 2
C4B C 0.4054(6) 0.2602(5) 0.7538(4) 0.119(4) Uani 0.782(6) 1 d PGU A 2
H4B H 0.3867 0.3035 0.7642 0.142 Uiso 0.782(6) 1 calc PR A 2
C5B C 0.4457(6) 0.2229(6) 0.7942(3) 0.126(5) Uani 0.782(6) 1 d PGU A 2
H5B H 0.4540 0.2412 0.8317 0.152 Uiso 0.782(6) 1 calc PR A 2
C6B C 0.4736(5) 0.1581(6) 0.7786(3) 0.115(3) Uani 0.782(6) 1 d PGU A 2
H6B H 0.5005 0.1331 0.8057 0.137 Uiso 0.782(6) 1 calc PR A 2
C7B C 0.4612(5) 0.1306(4) 0.7226(4) 0.077(3) Uani 0.782(6) 1 d PGDU A 2
H7B H 0.4799 0.0873 0.7122 0.092 Uiso 0.782(6) 1 calc PR A 2
C8 C 0.4809(3) 0.2165(3) 0.4666(2) 0.0458(11) Uani 1 1 d DU . .
C9 C 0.5236(17) 0.2785(14) 0.451(2) 0.0530(13) Uani 0.218(6) 1 d PGU A 1
C10 C 0.4928(19) 0.3441(16) 0.457(2) 0.088(4) Uani 0.218(6) 1 d PGDU A 1
H10 H 0.4463 0.3477 0.4696 0.105 Uiso 0.218(6) 1 calc PR A 1
C11 C 0.531(3) 0.4043(14) 0.446(3) 0.109(5) Uani 0.218(6) 1 d PGU A 1
H11 H 0.5108 0.4482 0.4502 0.130 Uiso 0.218(6) 1 calc PR A 1
C12 C 0.601(3) 0.399(2) 0.428(3) 0.110(4) Uani 0.218(6) 1 d PGU A 1
H12 H 0.6268 0.4392 0.4200 0.132 Uiso 0.218(6) 1 calc PR A 1
C13 C 0.632(2) 0.333(3) 0.421(3) 0.077(3) Uani 0.218(6) 1 d PGU A 1
H13 H 0.6782 0.3297 0.4093 0.092 Uiso 0.218(6) 1 calc PR A 1
C14 C 0.5931(17) 0.273(2) 0.4330(18) 0.060(2) Uani 0.218(6) 1 d PGDU A 1
H14 H 0.6137 0.2292 0.4287 0.072 Uiso 0.218(6) 1 calc PR A 1
C9B C 0.5215(4) 0.2801(4) 0.4496(5) 0.0530(13) Uani 0.782(6) 1 d PGU A 2
C10B C 0.4829(4) 0.3397(5) 0.4355(6) 0.088(4) Uani 0.782(6) 1 d PGDU A 2
H10A H 0.4342 0.3384 0.4368 0.105 Uiso 0.782(6) 1 calc PR A 2
C11B C 0.5172(6) 0.4012(4) 0.4196(6) 0.109(5) Uani 0.782(6) 1 d PGU A 2
H11A H 0.4914 0.4410 0.4101 0.130 Uiso 0.782(6) 1 calc PR A 2
C12B C 0.5900(6) 0.4031(5) 0.4177(7) 0.110(4) Uani 0.782(6) 1 d PGU A 2
H12A H 0.6130 0.4443 0.4070 0.132 Uiso 0.782(6) 1 calc PR A 2
C13B C 0.6286(5) 0.3436(6) 0.4318(6) 0.077(3) Uani 0.782(6) 1 d PGU A 2
H13A H 0.6773 0.3448 0.4305 0.092 Uiso 0.782(6) 1 calc PR A 2
C14B C 0.5943(4) 0.2821(5) 0.4477(4) 0.060(2) Uani 0.782(6) 1 d PGDU A 2
H14A H 0.6201 0.2422 0.4572 0.072 Uiso 0.782(6) 1 calc PR A 2
O1S O 0.6988(7) 0.2480(7) 0.6015(6) 0.050 Uiso 0.294(7) 1 d PDU B 1
C1S C 0.7034(9) 0.2833(10) 0.6552(8) 0.050 Uiso 0.294(7) 1 d PDU B 1
H1SC H 0.7354 0.3227 0.6524 0.060 Uiso 0.294(7) 1 calc PR B 1
H1SD H 0.7192 0.2522 0.6864 0.060 Uiso 0.294(7) 1 calc PR B 1
C2S C 0.5807(9) 0.2709(10) 0.6224(8) 0.050 Uiso 0.294(7) 1 d PDU B 1
H2SC H 0.5676 0.3007 0.5894 0.060 Uiso 0.294(7) 1 calc PR B 1
H2SD H 0.5391 0.2512 0.6406 0.060 Uiso 0.294(7) 1 calc PR B 1
C3S C 0.6271(8) 0.3088(10) 0.6670(8) 0.050 Uiso 0.294(7) 1 d PDU B 1
H3SC H 0.6129 0.2974 0.7070 0.060 Uiso 0.294(7) 1 calc PR B 1
H3SD H 0.6237 0.3592 0.6616 0.060 Uiso 0.294(7) 1 calc PR B 1
C4S C 0.6334(8) 0.2148(9) 0.6048(9) 0.050 Uiso 0.294(7) 1 d PDU B 1
H4SC H 0.6344 0.1776 0.6340 0.060 Uiso 0.294(7) 1 calc PR B 1
H4SD H 0.6210 0.1947 0.5667 0.060 Uiso 0.294(7) 1 calc PR B 1
O1SA O 0.6776(8) 0.2717(9) 0.5880(7) 0.050 Uiso 0.25 1 d PDU C 2
C3SA C 0.6001(10) 0.2500(12) 0.6620(8) 0.050 Uiso 0.25 1 d PDU C 2
H3SA H 0.5776 0.2096 0.6798 0.060 Uiso 0.25 1 calc PR C 2
H3SB H 0.5709 0.2910 0.6681 0.060 Uiso 0.25 1 calc PR C 2
C4SA C 0.6140(11) 0.2380(13) 0.5971(9) 0.050 Uiso 0.25 1 d PDU C 2
H4SA H 0.6176 0.1884 0.5883 0.060 Uiso 0.25 1 calc PR C 2
H4SB H 0.5774 0.2585 0.5729 0.060 Uiso 0.25 1 calc PR C 2
C1SA C 0.6969(12) 0.3117(11) 0.6377(8) 0.050 Uiso 0.25 1 d PDU C 2
H1SA H 0.6710 0.3554 0.6396 0.060 Uiso 0.25 1 calc PR C 2
H1SB H 0.7468 0.3215 0.6381 0.060 Uiso 0.25 1 calc PR C 2
C2SA C 0.6758(10) 0.2614(12) 0.6877(9) 0.050 Uiso 0.25 1 d PDU C 2
H2SA H 0.6757 0.2836 0.7264 0.060 Uiso 0.25 1 calc PR C 2
H2SB H 0.7036 0.2188 0.6885 0.060 Uiso 0.25 1 calc PR C 2

loop_
_atom_site_aniso_label
_atom_site_aniso_U_11
_atom_site_aniso_U_22
_atom_site_aniso_U_33
_atom_site_aniso_U_23
_atom_site_aniso_U_13
_atom_site_aniso_U_12
Pt1 0.03546(17) 0.03546(17) 0.0460(2) -0.00009(14) -0.00009(14) 0.00678(7)
Ni1 0.0383(3) 0.0383(3) 0.0431(5) 0.0003(5) 0.0003(5) 0.0081(4)
S1 0.0407(13) 0.0603(15) 0.0562(10) -0.0110(10) -0.0086(9) 0.0142(10)
S1A 0.0407(13) 0.0603(15) 0.0562(10) -0.0110(10) -0.0086(9) 0.0142(10)
S2 0.0471(8) 0.0411(8) 0.0631(17) 0.0002(11) 0.0151(11) 0.0057(6)
S2A 0.0471(8) 0.0411(8) 0.0631(17) 0.0002(11) 0.0151(11) 0.0057(6)
O1 0.051(5) 0.064(5) 0.048(2) -0.008(3) -0.003(3) 0.024(4)
O1A 0.051(5) 0.064(5) 0.048(2) -0.008(3) -0.003(3) 0.024(4)
O2 0.047(2) 0.041(2) 0.086(7) 0.001(4) 0.020(5) 0.0133(19)
O2A 0.047(2) 0.041(2) 0.086(7) 0.001(4) 0.020(5) 0.0133(19)
O3 0.0485(15) 0.0485(15) 0.064(3) -0.002(3) -0.002(3) 0.0166(18)
C1 0.044(3) 0.048(3) 0.043(2) 0.005(2) -0.001(2) 0.006(2)
C2A 0.072(4) 0.064(4) 0.043(3) 0.004(3) 0.002(3) 0.014(3)
C3A 0.110(7) 0.092(6) 0.059(4) -0.019(4) -0.017(5) 0.042(6)
C4A 0.157(9) 0.134(9) 0.065(4) -0.041(5) -0.018(6) 0.072(8)
C5A 0.136(10) 0.183(10) 0.060(5) -0.038(6) -0.027(5) 0.063(8)
C6A 0.125(7) 0.162(8) 0.057(4) -0.014(5) -0.027(5) 0.062(6)
C7A 0.086(5) 0.091(7) 0.054(4) 0.005(4) -0.016(4) 0.024(6)
C2B 0.072(4) 0.064(4) 0.043(3) 0.004(3) 0.002(3) 0.014(3)
C3B 0.110(7) 0.092(6) 0.059(4) -0.019(4) -0.017(5) 0.042(6)
C4B 0.157(9) 0.134(9) 0.065(4) -0.041(5) -0.018(6) 0.072(8)
C5B 0.136(10) 0.183(10) 0.060(5) -0.038(6) -0.027(5) 0.063(8)
C6B 0.125(7) 0.162(8) 0.057(4) -0.014(5) -0.027(5) 0.062(6)
C7B 0.086(5) 0.091(7) 0.054(4) 0.005(4) -0.016(4) 0.024(6)
C8 0.052(3) 0.038(2) 0.047(3) -0.005(2) 0.000(2) 0.000(2)
C9 0.056(3) 0.045(2) 0.058(3) -0.004(2) 0.005(3) -0.009(2)
C10 0.063(5) 0.043(3) 0.157(13) 0.006(5) 0.009(6) -0.002(3)
C11 0.095(7) 0.051(4) 0.180(16) 0.031(7) 0.002(8) -0.005(4)
C12 0.103(7) 0.073(5) 0.154(12) 0.038(6) 0.009(8) -0.027(5)
C13 0.075(4) 0.076(6) 0.078(7) 0.010(5) 0.002(4) -0.032(4)
C14 0.061(3) 0.063(4) 0.054(6) 0.000(4) -0.009(4) -0.012(3)
C9B 0.056(3) 0.045(2) 0.058(3) -0.004(2) 0.005(3) -0.009(2)
C10B 0.063(5) 0.043(3) 0.157(13) 0.006(5) 0.009(6) -0.002(3)
C11B 0.095(7) 0.051(4) 0.180(16) 0.031(7) 0.002(8) -0.005(4)
C12B 0.103(7) 0.073(5) 0.154(12) 0.038(6) 0.009(8) -0.027(5)
C13B 0.075(4) 0.076(6) 0.078(7) 0.010(5) 0.002(4) -0.032(4)
C14B 0.061(3) 0.063(4) 0.054(6) 0.000(4) -0.009(4) -0.012(3)

loop_
_atom_type_symbol
_atom_type_description
_atom_type_scat_dispersion_real
_atom_type_scat_dispersion_imag
_atom_type_scat_source
C C 0.0181 0.0091 'International Tables Vol C Tables 4.2.6.8 and 6.1.1.4'
H H 0.0000 0.0000 'International Tables Vol C Tables 4.2.6.8 and 6.1.1.4'
O O 0.0492 0.0322 'International Tables Vol C Tables 4.2.6.8 and 6.1.1.4'
S S 0.3331 0.5567 'International Tables Vol C Tables 4.2.6.8 and 6.1.1.4'
Ni Ni -3.0029 0.5091 'International Tables Vol C Tables 4.2.6.8 and 6.1.1.4'
Pt Pt -4.5932 6.9264 'International Tables Vol C Tables 4.2.6.8 and 6.1.1.4'

loop_
_geom_angle_atom_site_label_1
_geom_angle_atom_site_label_2
_geom_angle_atom_site_label_3
_geom_angle
_geom_angle_site_symmetry_1
_geom_angle_site_symmetry_3
S1A Pt1 S1A 179.4(4) 16 .
S1A Pt1 S1 164.0(3) 16 .
S1A Pt1 S1 16.0(3) . .
S1A Pt1 S1 16.0(3) 16 16
S1A Pt1 S1 164.0(3) . 16
S1 Pt1 S1 179.65(10) . 16
S1A Pt1 S2A 89.6(3) 16 16
S1A Pt1 S2A 90.4(3) . 16
S1 Pt1 S2A 106.4(3) . 16
S1 Pt1 S2A 73.6(3) 16 16
S1A Pt1 S2A 90.4(3) 16 .
S1A Pt1 S2A 89.6(3) . .
S1 Pt1 S2A 73.6(3) . .
S1 Pt1 S2A 106.4(3) 16 .
S2A Pt1 S2A 177.9(4) 16 .
S1A Pt1 S2 74.0(3) 16 .
S1A Pt1 S2 106.0(3) . .
S1 Pt1 S2 89.94(9) . .
S1 Pt1 S2 90.06(9) 16 .
S2A Pt1 S2 163.5(2) 16 .
S2A Pt1 S2 16.4(2) . .
S1A Pt1 S2 106.0(3) 16 16
S1A Pt1 S2 74.0(3) . 16
S1 Pt1 S2 90.06(9) . 16
S1 Pt1 S2 89.94(9) 16 16
S2A Pt1 S2 16.4(2) 16 16
S2A Pt1 S2 163.5(2) . 16
S2 Pt1 S2 178.53(9) . 16
S1A Pt1 Ni1 89.7(2) 16 .
S1A Pt1 Ni1 89.7(2) . .
S1 Pt1 Ni1 90.17(5) . .
S1 Pt1 Ni1 90.18(5) 16 .
S2A Pt1 Ni1 88.94(19) 16 .
S2A Pt1 Ni1 88.94(19) . .
S2 Pt1 Ni1 89.26(5) . .
S2 Pt1 Ni1 89.26(5) 16 .
S1A Pt1 Pt1 90.3(2) 16 3_655
S1A Pt1 Pt1 90.3(2) . 3_655
S1 Pt1 Pt1 89.83(5) . 3_655
S1 Pt1 Pt1 89.83(5) 16 3_655
S2A Pt1 Pt1 91.06(19) 16 3_655
S2A Pt1 Pt1 91.06(19) . 3_655
S2 Pt1 Pt1 90.74(5) . 3_655
S2 Pt1 Pt1 90.74(5) 16 3_655
Ni1 Pt1 Pt1 179.998(4) . 3_655
O2 Ni1 O2 178.7(5) . 16
O2 Ni1 O3 89.3(2) . .
O2 Ni1 O3 89.3(2) 16 .
O2 Ni1 O2A 164.1(9) . 16
O2 Ni1 O2A 16.0(9) 16 16
O3 Ni1 O2A 91.6(10) . 16
O2 Ni1 O2A 16.0(9) . .
O2 Ni1 O2A 164.1(9) 16 .
O3 Ni1 O2A 91.6(10) . .
O2A Ni1 O2A 177(2) 16 .
O2 Ni1 O1 88.6(3) . .
O2 Ni1 O1 91.4(3) 16 .
O3 Ni1 O1 90.4(2) . .
O2A Ni1 O1 75.5(10) 16 .
O2A Ni1 O1 104.5(10) . .
O2 Ni1 O1 91.4(3) . 16
O2 Ni1 O1 88.6(3) 16 16
O3 Ni1 O1 90.4(2) . 16
O2A Ni1 O1 104.5(10) 16 16
O2A Ni1 O1 75.5(10) . 16
O1 Ni1 O1 179.3(4) . 16
O2 Ni1 O1A 108.1(8) . 16
O2 Ni1 O1A 72.0(8) 16 16
O3 Ni1 O1A 90.5(8) . 16
O2A Ni1 O1A 87.8(12) 16 16
O2A Ni1 O1A 92.2(12) . 16
O1 Ni1 O1A 163.3(7) . 16
O1 Ni1 O1A 16.7(7) 16 16
O2 Ni1 O1A 72.0(8) . .
O2 Ni1 O1A 108.1(8) 16 .
O3 Ni1 O1A 90.5(8) . .
O2A Ni1 O1A 92.2(12) 16 .
O2A Ni1 O1A 87.8(12) . .
O1 Ni1 O1A 16.7(7) . .
O1 Ni1 O1A 163.3(7) 16 .
O1A Ni1 O1A 179.0(17) 16 .
O2 Ni1 Pt1 90.7(2) . .
O2 Ni1 Pt1 90.7(2) 16 .
O3 Ni1 Pt1 180.00(5) . .
O2A Ni1 Pt1 88.4(10) 16 .
O2A Ni1 Pt1 88.4(10) . .
O1 Ni1 Pt1 89.6(2) . .
O1 Ni1 Pt1 89.6(2) 16 .
O1A Ni1 Pt1 89.5(8) 16 .
O1A Ni1 Pt1 89.5(8) . .
C1 S1 Pt1 105.4(2) . .
C1 S1A Pt1 107.1(5) . .
C8 S2 Pt1 104.1(2) . .
C8 S2A Pt1 105.1(5) . .
C1 O1 Ni1 125.1(5) . .
C1 O1A Ni1 123(2) . .
C8 O2 Ni1 125.4(5) . .
C8 O2A Ni1 128(2) . .
Ni1 O3 H3 109.5 . .
O1A C1 O1 27.6(12) . .
O1A C1 C2A 111(2) . .
O1 C1 C2A 115.1(12) . .
O1A C1 C2B 118.1(15) . .
O1 C1 C2B 118.7(6) . .
C2A C1 C2B 8.9(17) . .
O1A C1 S1A 125.5(16) . .
O1 C1 S1A 119.0(6) . .
C2A C1 S1A 122.9(12) . .
C2B C1 S1A 116.3(6) . .
O1A C1 S1 119.4(14) . .
O1 C1 S1 125.3(5) . .
C2A C1 S1 119.4(11) . .
C2B C1 S1 115.9(5) . .
S1A C1 S1 22.0(4) . .
C3A C2A C7A 120.0 . .
C3A C2A C1 116.4(16) . .
C7A C2A C1 120.3(17) . .
C4A C3A C2A 120.0 . .
C4A C3A H3A 120.0 . .
C2A C3A H3A 120.0 . .
C5A C4A C3A 120.0 . .
C5A C4A H4A 120.0 . .
C3A C4A H4A 120.0 . .
C4A C5A C6A 120.0 . .
C4A C5A H5A 120.0 . .
C6A C5A H5A 120.0 . .
C7A C6A C5A 120.0 . .
C7A C6A H6A 120.0 . .
C5A C6A H6A 120.0 . .
C6A C7A C2A 120.0 . .
C6A C7A H7A 120.0 . .
C2A C7A H7A 120.0 . .
C3B C2B C7B 120.0 . .
C3B C2B C1 117.6(5) . .
C7B C2B C1 121.8(5) . .
C4B C3B C2B 120.0 . .
C4B C3B H3B 120.0 . .
C2B C3B H3B 120.0 . .
C3B C4B C5B 120.0 . .
C3B C4B H4B 120.0 . .
C5B C4B H4B 120.0 . .
C6B C5B C4B 120.0 . .
C6B C5B H5B 120.0 . .
C4B C5B H5B 120.0 . .
C5B C6B C7B 120.0 . .
C5B C6B H6B 120.0 . .
C7B C6B H6B 120.0 . .
C6B C7B C2B 120.0 . .
C6B C7B H7B 120.0 . .
C2B C7B H7B 120.0 . .
O2A C8 O2 26.1(15) . .
O2A C8 C9 120(2) . .
O2 C8 C9 118.4(14) . .
O2A C8 C9B 118.2(18) . .
O2 C8 C9B 116.9(6) . .
C9 C8 C9B 2(2) . .
O2A C8 S2A 124.5(18) . .
O2 C8 S2A 120.5(6) . .
C9 C8 S2A 115.0(15) . .
C9B C8 S2A 117.2(6) . .
O2A C8 S2 117.7(17) . .
O2 C8 S2 125.6(5) . .
C9 C8 S2 116.0(13) . .
C9B C8 S2 117.5(5) . .
S2A C8 S2 22.6(3) . .
C10 C9 C14 120.0 . .
C10 C9 C8 117.5(18) . .
C14 C9 C8 122.4(18) . .
C11 C10 C9 120.0 . .
C11 C10 H10 120.0 . .
C9 C10 H10 120.0 . .
C12 C11 C10 120.0 . .
C12 C11 H11 120.0 . .
C10 C11 H11 120.0 . .
C11 C12 C13 120.0 . .
C11 C12 H12 120.0 . .
C13 C12 H12 120.0 . .
C12 C13 C14 120.0 . .
C12 C13 H13 120.0 . .
C14 C13 H13 120.0 . .
C13 C14 C9 120.0 . .
C13 C14 H14 120.0 . .
C9 C14 H14 120.0 . .
C10B C9B C14B 120.0 . .
C10B C9B C8 116.8(6) . .
C14B C9B C8 123.2(6) . .
C9B C10B C11B 120.0 . .
C9B C10B H10A 120.0 . .
C11B C10B H10A 120.0 . .
C12B C11B C10B 120.0 . .
C12B C11B H11A 120.0 . .
C10B C11B H11A 120.0 . .
C13B C12B C11B 120.0 . .
C13B C12B H12A 120.0 . .
C11B C12B H12A 120.0 . .
C12B C13B C14B 120.0 . .
C12B C13B H13A 120.0 . .
C14B C13B H13A 120.0 . .
C13B C14B C9B 120.0 . .
C13B C14B H14A 120.0 . .
C9B C14B H14A 120.0 . .
C1S O1S C4S 103.3(14) . .
O1S C1S C3S 103.9(14) . .
O1S C1S H1SC 111.0 . .
C3S C1S H1SC 111.0 . .
O1S C1S H1SD 111.0 . .
C3S C1S H1SD 111.0 . .
H1SC C1S H1SD 109.0 . .
C3S C2S C4S 97.2(14) . .
C3S C2S H2SC 112.3 . .
C4S C2S H2SC 112.3 . .
C3S C2S H2SD 112.3 . .
C4S C2S H2SD 112.3 . .
H2SC C2S H2SD 109.9 . .
C2S C3S C1S 106.4(14) . .
C2S C3S H3SC 110.5 . .
C1S C3S H3SC 110.5 . .
C2S C3S H3SD 110.5 . .
C1S C3S H3SD 110.5 . .
H3SC C3S H3SD 108.6 . .
O1S C4S C2S 106.5(14) . .
O1S C4S H4SC 110.4 . .
C2S C4S H4SC 110.4 . .
O1S C4S H4SD 110.4 . .
C2S C4S H4SD 110.4 . .
H4SC C4S H4SD 108.6 . .
C4SA O1SA C1SA 111.1(16) . .
C4SA C3SA C2SA 102.6(16) . .
C4SA C3SA H3SA 111.2 . .
C2SA C3SA H3SA 111.2 . .
C4SA C3SA H3SB 111.2 . .
C2SA C3SA H3SB 111.2 . .
H3SA C3SA H3SB 109.2 . .
O1SA C4SA C3SA 103.3(16) . .
O1SA C4SA H4SA 111.1 . .
C3SA C4SA H4SA 111.1 . .
O1SA C4SA H4SB 111.1 . .
C3SA C4SA H4SB 111.1 . .
H4SA C4SA H4SB 109.1 . .
O1SA C1SA C2SA 100.5(16) . .
O1SA C1SA H1SA 111.7 . .
C2SA C1SA H1SA 111.7 . .
O1SA C1SA H1SB 111.7 . .
C2SA C1SA H1SB 111.7 . .
H1SA C1SA H1SB 109.4 . .
C1SA C2SA C3SA 93.1(15) . .
C1SA C2SA H2SA 113.1 . .
C3SA C2SA H2SA 113.1 . .
C1SA C2SA H2SB 113.1 . .
C3SA C2SA H2SB 113.1 . .
H2SA C2SA H2SB 110.5 . .

loop_
_geom_bond_atom_site_label_1
_geom_bond_atom_site_label_2
_geom_bond_distance
_geom_bond_site_symmetry_2
Pt1 S1A 2.293(10) 16
Pt1 S1A 2.293(10) .
Pt1 S1 2.320(2) .
Pt1 S1 2.321(2) 16
Pt1 S2A 2.339(9) 16
Pt1 S2A 2.339(9) .
Pt1 S2 2.334(2) .
Pt1 S2 2.334(2) 16
Pt1 Ni1 2.5649(10) .
Pt1 Pt1 3.0816(5) 3_655
Ni1 O2 1.995(9) .
Ni1 O2 1.995(9) 16
Ni1 O3 2.045(4) .
Ni1 O2A 2.03(4) 16
Ni1 O2A 2.03(4) .
Ni1 O1 2.055(7) .
Ni1 O1 2.055(7) 16
Ni1 O1A 2.10(3) 16
Ni1 O1A 2.10(3) .
S1 C1 1.696(6) .
S1A C1 1.680(10) .
S2 C8 1.713(6) .
S2A C8 1.679(10) .
O1 C1 1.272(9) .
O1A C1 1.26(3) .
O2 C8 1.268(11) .
O2A C8 1.19(4) .
O3 H3 0.8200 .
C1 C2A 1.46(2) .
C1 C2B 1.499(8) .
C2A C3A 1.3900 .
C2A C7A 1.3900 .
C3A C4A 1.3900 .
C3A H3A 0.9300 .
C4A C5A 1.3900 .
C4A H4A 0.9300 .
C5A C6A 1.3900 .
C5A H5A 0.9300 .
C6A C7A 1.3900 .
C6A H6A 0.9300 .
C7A H7A 0.9300 .
C2B C3B 1.3900 .
C2B C7B 1.3900 .
C3B C4B 1.3900 .
C3B H3B 0.9300 .
C4B C5B 1.3900 .
C4B H4B 0.9300 .
C5B C6B 1.3900 .
C5B H5B 0.9300 .
C6B C7B 1.3900 .
C6B H6B 0.9300 .
C7B H7B 0.9300 .
C8 C9 1.48(2) .
C8 C9B 1.490(9) .
C9 C10 1.3900 .
C9 C14 1.3900 .
C10 C11 1.3900 .
C10 H10 0.9300 .
C11 C12 1.3900 .
C11 H11 0.9300 .
C12 C13 1.3900 .
C12 H12 0.9300 .
C13 C14 1.3900 .
C13 H13 0.9300 .
C14 H14 0.9300 .
C9B C10B 1.3900 .
C9B C14B 1.3900 .
C10B C11B 1.3900 .
C10B H10A 0.9300 .
C11B C12B 1.3900 .
C11B H11A 0.9300 .
C12B C13B 1.3900 .
C12B H12A 0.9300 .
C13B C14B 1.3900 .
C13B H13A 0.9300 .
C14B H14A 0.9300 .
O1S C1S 1.391(15) .
O1S C4S 1.400(15) .
C1S C3S 1.557(16) .
C1S H1SC 0.9700 .
C1S H1SD 0.9700 .
C2S C3S 1.522(16) .
C2S C4S 1.521(16) .
C2S H2SC 0.9700 .
C2S H2SD 0.9700 .
C3S H3SC 0.9700 .
C3S H3SD 0.9700 .
C4S H4SC 0.9700 .
C4S H4SD 0.9700 .
O1SA C4SA 1.387(16) .
O1SA C1SA 1.407(16) .
C3SA C4SA 1.507(17) .
C3SA C2SA 1.572(17) .
C3SA H3SA 0.9700 .
C3SA H3SB 0.9700 .
C4SA H4SA 0.9700 .
C4SA H4SB 0.9700 .
C1SA C2SA 1.536(17) .
C1SA H1SA 0.9700 .
C1SA H1SB 0.9700 .
C2SA H2SA 0.9700 .
C2SA H2SB 0.9700 .

loop_
_geom_torsion_atom_site_label_1
_geom_torsion_atom_site_label_2
_geom_torsion_atom_site_label_3
_geom_torsion_atom_site_label_4
_geom_torsion
_geom_torsion_site_symmetry_1
_geom_torsion_site_symmetry_4
S1A Pt1 Ni1 O2 -91.2(4) 16 .
S1A Pt1 Ni1 O2 88.8(4) . .
S1 Pt1 Ni1 O2 72.7(3) . .
S1 Pt1 Ni1 O2 -107.3(3) 16 .
S2A Pt1 Ni1 O2 179.1(4) 16 .
S2A Pt1 Ni1 O2 -0.9(4) . .
S2 Pt1 Ni1 O2 -17.2(2) . .
S2 Pt1 Ni1 O2 162.8(2) 16 .
Pt1 Pt1 Ni1 O2 122(9) 3_655 .
S1A Pt1 Ni1 O2 88.8(4) 16 16
S1A Pt1 Ni1 O2 -91.2(4) . 16
S1 Pt1 Ni1 O2 -107.3(3) . 16
S1 Pt1 Ni1 O2 72.7(3) 16 16
S2A Pt1 Ni1 O2 -0.9(4) 16 16
S2A Pt1 Ni1 O2 179.1(4) . 16
S2 Pt1 Ni1 O2 162.8(2) . 16
S2 Pt1 Ni1 O2 -17.2(2) 16 16
Pt1 Pt1 Ni1 O2 -58(9) 3_655 16
S1A Pt1 Ni1 O3 -99.1(3) 16 .
S1A Pt1 Ni1 O3 80.9(3) . .
S1 Pt1 Ni1 O3 64.85(9) . .
S1 Pt1 Ni1 O3 -115.15(9) 16 .
S2A Pt1 Ni1 O3 171.3(3) 16 .
S2A Pt1 Ni1 O3 -8.7(3) . .
S2 Pt1 Ni1 O3 -25.09(9) . .
S2 Pt1 Ni1 O3 154.91(9) 16 .
Pt1 Pt1 Ni1 O3 114(9) 3_655 .
S1A Pt1 Ni1 O2A 104.6(11) 16 16
S1A Pt1 Ni1 O2A -75.4(11) . 16
S1 Pt1 Ni1 O2A -91.4(10) . 16
S1 Pt1 Ni1 O2A 88.6(10) 16 16
S2A Pt1 Ni1 O2A 15.0(10) 16 16
S2A Pt1 Ni1 O2A -165.0(10) . 16
S2 Pt1 Ni1 O2A 178.6(10) . 16
S2 Pt1 Ni1 O2A -1.4(10) 16 16
Pt1 Pt1 Ni1 O2A -42(9) 3_655 16
S1A Pt1 Ni1 O2A -75.4(11) 16 .
S1A Pt1 Ni1 O2A 104.6(11) . .
S1 Pt1 Ni1 O2A 88.6(10) . .
S1 Pt1 Ni1 O2A -91.4(10) 16 .
S2A Pt1 Ni1 O2A -165.0(10) 16 .
S2A Pt1 Ni1 O2A 15.0(10) . .
S2 Pt1 Ni1 O2A -1.4(10) . .
S2 Pt1 Ni1 O2A 178.6(10) 16 .
Pt1 Pt1 Ni1 O2A 138(9) 3_655 .
S1A Pt1 Ni1 O1 -179.9(4) 16 .
S1A Pt1 Ni1 O1 0.1(4) . .
S1 Pt1 Ni1 O1 -15.9(2) . .
S1 Pt1 Ni1 O1 164.1(2) 16 .
S2A Pt1 Ni1 O1 90.5(4) 16 .
S2A Pt1 Ni1 O1 -89.5(4) . .
S2 Pt1 Ni1 O1 -105.9(2) . .
S2 Pt1 Ni1 O1 74.1(2) 16 .
Pt1 Pt1 Ni1 O1 33(9) 3_655 .
S1A Pt1 Ni1 O1 0.1(4) 16 16
S1A Pt1 Ni1 O1 -179.9(4) . 16
S1 Pt1 Ni1 O1 164.1(2) . 16
S1 Pt1 Ni1 O1 -15.9(2) 16 16
S2A Pt1 Ni1 O1 -89.5(4) 16 16
S2A Pt1 Ni1 O1 90.5(4) . 16
S2 Pt1 Ni1 O1 74.1(2) . 16
S2 Pt1 Ni1 O1 -105.9(2) 16 16
Pt1 Pt1 Ni1 O1 -147(9) 3_655 16
S1A Pt1 Ni1 O1A 16.8(9) 16 16
S1A Pt1 Ni1 O1A -163.2(9) . 16
S1 Pt1 Ni1 O1A -179.2(8) . 16
S1 Pt1 Ni1 O1A 0.8(8) 16 16
S2A Pt1 Ni1 O1A -72.8(9) 16 16
S2A Pt1 Ni1 O1A 107.2(9) . 16
S2 Pt1 Ni1 O1A 90.8(8) . 16
S2 Pt1 Ni1 O1A -89.2(8) 16 16
Pt1 Pt1 Ni1 O1A -130(9) 3_655 16
S1A Pt1 Ni1 O1A -163.2(9) 16 .
S1A Pt1 Ni1 O1A 16.8(9) . .
S1 Pt1 Ni1 O1A 0.8(8) . .
S1 Pt1 Ni1 O1A -179.2(8) 16 .
S2A Pt1 Ni1 O1A 107.2(9) 16 .
S2A Pt1 Ni1 O1A -72.8(9) . .
S2 Pt1 Ni1 O1A -89.2(8) . .
S2 Pt1 Ni1 O1A 90.8(8) 16 .
Pt1 Pt1 Ni1 O1A 50(9) 3_655 .
S1A Pt1 S1 C1 104.0(8) 16 .
S1A Pt1 S1 C1 -73.9(9) . .
S1 Pt1 S1 C1 -165(100) 16 .
S2A Pt1 S1 C1 -74.5(3) 16 .
S2A Pt1 S1 C1 103.3(3) . .
S2 Pt1 S1 C1 103.7(3) . .
S2 Pt1 S1 C1 -74.8(3) 16 .
Ni1 Pt1 S1 C1 14.5(2) . .
Pt1 Pt1 S1 C1 -165.5(2) 3_655 .
S1A Pt1 S1A C1 -13.6(6) 16 .
S1 Pt1 S1A C1 78.1(10) . .
S1 Pt1 S1A C1 -103.1(8) 16 .
S2A Pt1 S1A C1 -102.4(6) 16 .
S2A Pt1 S1A C1 75.4(6) . .
S2 Pt1 S1A C1 75.7(6) . .
S2 Pt1 S1A C1 -102.8(6) 16 .
Ni1 Pt1 S1A C1 -13.5(6) . .
Pt1 Pt1 S1A C1 166.5(6) 3_655 .
S1A Pt1 S2 C8 105.5(3) 16 .
S1A Pt1 S2 C8 -73.9(3) . .
S1 Pt1 S2 C8 -74.6(2) . .
S1 Pt1 S2 C8 105.7(2) 16 .
S2A Pt1 S2 C8 99.3(7) 16 .
S2A Pt1 S2 C8 -73.2(8) . .
S2 Pt1 S2 C8 15.5(2) 16 .
Ni1 Pt1 S2 C8 15.6(2) . .
Pt1 Pt1 S2 C8 -164.4(2) 3_655 .
S1A Pt1 S2A C8 77.5(6) 16 .
S1A Pt1 S2A C8 -101.9(6) . .
S1 Pt1 S2A C8 -102.7(5) . .
S1 Pt1 S2A C8 77.7(5) 16 .
S2A Pt1 S2A C8 -12.2(5) 16 .
S2 Pt1 S2A C8 78.8(9) . .
S2 Pt1 S2A C8 -96.0(8) 16 .
Ni1 Pt1 S2A C8 -12.2(5) . .
Pt1 Pt1 S2A C8 167.8(5) 3_655 .
O2 Ni1 O1 C1 -69.9(6) . .
O2 Ni1 O1 C1 111.4(7) 16 .
O3 Ni1 O1 C1 -159.2(6) . .
O2A Ni1 O1 C1 109.2(12) 16 .
O2A Ni1 O1 C1 -67.5(12) . .
O1 Ni1 O1 C1 20.8(6) 16 .
O1A Ni1 O1 C1 108(3) 16 .
O1A Ni1 O1 C1 -69(3) . .
Pt1 Ni1 O1 C1 20.8(6) . .
O2 Ni1 O1A C1 -116(2) . .
O2 Ni1 O1A C1 66(2) 16 .
O3 Ni1 O1A C1 155(2) . .
O2A Ni1 O1A C1 64(2) 16 .
O2A Ni1 O1A C1 -113(2) . .
O1 Ni1 O1A C1 66(3) . .
O1 Ni1 O1A C1 -112(3) 16 .
O1A Ni1 O1A C1 -25(2) 16 .
Pt1 Ni1 O1A C1 -25(2) . .
O2 Ni1 O2 C8 -158.2(7) 16 .
O3 Ni1 O2 C8 -158.3(7) . .
O2A Ni1 O2 C8 108(4) 16 .
O2A Ni1 O2 C8 -60(4) . .
O1 Ni1 O2 C8 111.4(8) . .
O1 Ni1 O2 C8 -67.9(7) 16 .
O1A Ni1 O2 C8 -67.9(12) 16 .
O1A Ni1 O2 C8 111.0(12) . .
Pt1 Ni1 O2 C8 21.7(7) . .
O2 Ni1 O2A C8 74(5) . .
O2 Ni1 O2A C8 -111(4) 16 .
O3 Ni1 O2A C8 156(3) . .
O2A Ni1 O2A C8 -24(3) 16 .
O1 Ni1 O2A C8 65(3) . .
O1 Ni1 O2A C8 -114(3) 16 .
O1A Ni1 O2A C8 -113(3) 16 .
O1A Ni1 O2A C8 66(3) . .
Pt1 Ni1 O2A C8 -24(3) . .
Ni1 O1A C1 O1 -66(3) . .
Ni1 O1A C1 C2A -170(2) . .
Ni1 O1A C1 C2B -164.8(12) . .
Ni1 O1A C1 S1A 20(3) . .
Ni1 O1A C1 S1 45(2) . .
Ni1 O1 C1 O1A 74(4) . .
Ni1 O1 C1 C2A 161.1(17) . .
Ni1 O1 C1 C2B 170.2(5) . .
Ni1 O1 C1 S1A -38.0(9) . .
Ni1 O1 C1 S1 -13.0(9) . .
Pt1 S1A C1 O1A 0.1(18) . .
Pt1 S1A C1 O1 32.0(8) . .
Pt1 S1A C1 C2A -168.7(18) . .
Pt1 S1A C1 C2B -175.6(6) . .
Pt1 S1A C1 S1 -81.0(11) . .
Pt1 S1 C1 O1A -37.2(17) . .
Pt1 S1 C1 O1 -5.1(6) . .
Pt1 S1 C1 C2A -179.0(18) . .
Pt1 S1 C1 C2B 171.7(5) . .
Pt1 S1 C1 S1A 75.3(10) . .
O1A C1 C2A C3A 40(3) . .
O1 C1 C2A C3A 11(3) . .
C2B C1 C2A C3A -105(10) . .
S1A C1 C2A C3A -149.4(18) . .
S1 C1 C2A C3A -174.9(15) . .
O1A C1 C2A C7A -160(2) . .
O1 C1 C2A C7A 170.3(17) . .
C2B C1 C2A C7A 54(8) . .
S1A C1 C2A C7A 10(3) . .
S1 C1 C2A C7A -15(3) . .
C7A C2A C3A C4A 0.0 . .
C1 C2A C3A C4A 160(3) . .
C2A C3A C4A C5A 0.0 . .
C3A C4A C5A C6A 0.0 . .
C4A C5A C6A C7A 0.0 . .
C5A C6A C7A C2A 0.0 . .
C3A C2A C7A C6A 0.0 . .
C1 C2A C7A C6A -159(3) . .
O1A C1 C2B C3B -2.1(18) . .
O1 C1 C2B C3B -33.5(10) . .
C2A C1 C2B C3B 35(9) . .
S1A C1 C2B C3B 174.0(8) . .
S1 C1 C2B C3B 149.4(6) . .
O1A C1 C2B C7B -173.5(16) . .
O1 C1 C2B C7B 155.1(7) . .
C2A C1 C2B C7B -137(10) . .
S1A C1 C2B C7B 2.5(10) . .
S1 C1 C2B C7B -22.0(9) . .
C7B C2B C3B C4B 0.0 . .
C1 C2B C3B C4B -171.6(9) . .
C2B C3B C4B C5B 0.0 . .
C3B C4B C5B C6B 0.0 . .
C4B C5B C6B C7B 0.0 . .
C5B C6B C7B C2B 0.0 . .
C3B C2B C7B C6B 0.0 . .
C1 C2B C7B C6B 171.2(9) . .
Ni1 O2A C8 O2 -71(4) . .
Ni1 O2A C8 C9 -164(3) . .
Ni1 O2A C8 C9B -165.1(17) . .
Ni1 O2A C8 S2A 19(3) . .
Ni1 O2A C8 S2 44(3) . .
Ni1 O2 C8 O2A 68(4) . .
Ni1 O2 C8 C9 170(2) . .
Ni1 O2 C8 C9B 167.6(7) . .
Ni1 O2 C8 S2A -39.1(10) . .
Ni1 O2 C8 S2 -12.7(10) . .
Pt1 S2A C8 O2A 0.5(19) . .
Pt1 S2A C8 O2 31.3(8) . .
Pt1 S2A C8 C9 -177(2) . .
Pt1 S2A C8 C9B -175.5(6) . .
Pt1 S2A C8 S2 -78.7(9) . .
Pt1 S2 C8 O2A -36.0(17) . .
Pt1 S2 C8 O2 -6.6(7) . .
Pt1 S2 C8 C9 171(2) . .
Pt1 S2 C8 C9B 173.0(6) . .
Pt1 S2 C8 S2A 78.0(8) . .
O2A C8 C9 C10 26(3) . .
O2 C8 C9 C10 -4(3) . .
C9B C8 C9 C10 46(51) . .
S2A C8 C9 C10 -157(2) . .
S2 C8 C9 C10 178.3(18) . .
O2A C8 C9 C14 -156(3) . .
O2 C8 C9 C14 174(3) . .
C9B C8 C9 C14 -137(54) . .
S2A C8 C9 C14 21(4) . .
S2 C8 C9 C14 -4(4) . .
C14 C9 C10 C11 0.0 . .
C8 C9 C10 C11 177(4) . .
C9 C10 C11 C12 0.0 . .
C10 C11 C12 C13 0.0 . .
C11 C12 C13 C14 0.0 . .
C12 C13 C14 C9 0.0 . .
C10 C9 C14 C13 0.0 . .
C8 C9 C14 C13 -177(4) . .
O2A C8 C9B C10B 4.2(19) . .
O2 C8 C9B C10B -25.3(10) . .
C9 C8 C9B C10B -157(52) . .
S2A C8 C9B C10B -179.5(7) . .
S2 C8 C9B C10B 155.0(5) . .
O2A C8 C9B C14B -176.1(18) . .
O2 C8 C9B C14B 154.4(8) . .
C9 C8 C9B C14B 23(51) . .
S2A C8 C9B C14B 0.1(12) . .
S2 C8 C9B C14B -25.3(11) . .
C14B C9B C10B C11B 0.0 . .
C8 C9B C10B C11B 179.6(11) . .
C9B C10B C11B C12B 0.0 . .
C10B C11B C12B C13B 0.0 . .
C11B C12B C13B C14B 0.0 . .
C12B C13B C14B C9B 0.0 . .
C10B C9B C14B C13B 0.0 . .
C8 C9B C14B C13B -179.6(12) . .
C4S O1S C1S C3S -37.0(19) . .
C4S C2S C3S C1S 16(2) . .
O1S C1S C3S C2S 12(2) . .
C1S O1S C4S C2S 50.6(19) . .
C3S C2S C4S O1S -39.7(19) . .
C1SA O1SA C4SA C3SA -10(3) . .
C2SA C3SA C4SA O1SA -25(2) . .
C4SA O1SA C1SA C2SA 41(2) . .
O1SA C1SA C2SA C3SA -50.8(19) . .
C4SA C3SA C2SA C1SA 46(2) . .
